data_9000944
loop_
_publ_author_name
'Moore, P. B.'
'Shen, J.'

_publ_section_title
;
 Roeblingite, Pb2Ca6(SO4)2(OH)2(H2O)4[Mn(Si3O9)2]: Its crystal structure and
 comments on the lone pair effect
;
_journal_name_full 'American Mineralogist'
_journal_page_first 1173
_journal_page_last 1179
_journal_volume 69
_journal_year 1984
_chemical_formula_sum 'Ca6 H12 Mn O32 Pb2 S2 Si6'
_chemical_name_mineral Roeblingite
_space_group_IT_number 12
_symmetry_space_group_name_Hall '-C 2y'
_symmetry_space_group_name_H-M 'C 1 2/m 1'
_cell_angle_alpha 90
_cell_angle_beta 106.65
_cell_angle_gamma 90
_cell_formula_units_Z 2
_cell_length_a 13.208
_cell_length_b 8.287
_cell_length_c 13.089
_cell_volume 1372.586
_database_code_amcsd 0000963
_exptl_crystal_density_diffrn 3.548
_cod_original_cell_volume 1372.585
_cod_original_formula_sum 'Pb2 Mn Ca6 Si6 S2 O32 H12'
_cod_database_code 9000944

loop_
_space_group_symop_operation_xyz
x,y,z
1/2+x,1/2+y,z
x,-y,z
1/2+x,1/2-y,z
-x,y,-z
1/2-x,1/2+y,-z
-x,-y,-z
1/2-x,1/2-y,-z

loop_
_atom_site_aniso_label
_atom_site_aniso_U_11
_atom_site_aniso_U_22
_atom_site_aniso_U_33
_atom_site_aniso_U_12
_atom_site_aniso_U_13
_atom_site_aniso_U_23
Pb 0.01340 0.01150 0.01450 0.00000 0.00300 0.00000
Mn 0.01000 0.01000 0.01600 0.00000 0.00300 0.00000
Ca1 0.01200 0.01100 0.01500 0.00000 0.00400 0.00000
Ca2 0.00900 0.00900 0.01500 0.00200 0.00000 0.00200
Si1 0.00800 0.00700 0.01300 0.00000 0.00300 0.00000
Si2 0.00800 0.00500 0.01500 0.00200 0.00400 0.00100
S 0.01500 0.01100 0.01400 0.00000 0.00700 0.00000
O1 0.00900 0.01800 0.01400 0.00000 0.00500 0.00000
O2 0.00600 0.02900 0.02200 0.00000 0.01200 0.00000
O3 0.01200 0.00500 0.01700 -0.00400 0.00300 0.01000
O4 0.01400 0.01700 0.01300 -0.00300 0.00800 -0.00700
O5 0.01200 0.00300 0.02300 -0.00400 0.00300 -0.00400
O6 0.01000 0.00200 0.01300 0.00000 0.01100 0.00000
O7 0.02900 0.02500 0.02000 0.00000 0.01500 0.00000
O8 0.02200 0.03800 0.02600 0.00000 0.00500 0.00000
O9 0.03400 0.01600 0.02500 0.01000 0.01700 0.00800
Wat1 0.00900 0.01700 0.00600 0.00000 0.00400 0.00000
Wat2 0.01900 0.02600 0.03000 0.00200 0.00100 -0.00200

loop_
_atom_site_label
_atom_site_fract_x
_atom_site_fract_y
_atom_site_fract_z
_atom_site_type_symbol
_atom_site_attached_hydrogens
Pb 0.10100 0.00000 0.14500 Pb 0
Mn 0.00000 0.50000 0.50000 Mn 0
Ca1 0.05490 0.50000 0.23710 Ca 0
Ca2 0.30420 0.23060 0.33070 Ca 0
Si1 0.26320 0.50000 0.48460 Si 0
Si2 0.06120 0.17320 0.36900 Si 0
S 0.26260 0.50000 0.11230 S 0
O1 0.22170 0.50000 0.35920 O 0
O2 0.32240 0.00000 0.44720 O 0
O3 0.15520 0.15800 0.48020 O 0
O4 0.11730 0.19380 0.27420 O 0
O5 0.48700 0.17680 0.37080 O 0
O6 -0.00110 0.00000 0.35710 O 0
O7 0.28510 0.50000 0.00880 O 0
O8 0.14750 0.50000 0.10180 O 0
O9 0.31010 0.35810 0.17280 O 0
Wat1 0.27540 0.00000 0.21430 O 2
Wat2 0.44600 0.17420 0.09670 O 2

loop_
_cod_changelog_entry_id
_cod_changelog_entry_author
_cod_changelog_entry_date
_cod_changelog_entry_text
1
;cod-tools version 3.8.0
Id: cif_guess_AMCSD_atom_types 9574 2023-05-10 09:00:05Z saulius
;
2023-05-10T18:46:53+03:00
;Derived atom types and hydrogen counts
from atom names that follow the AMCSD naming convention
(Wat == water, O-H == hydroxyl).
;

loop_
_cod_related_entry_id
_cod_related_entry_database
_cod_related_entry_code
1 AMCSD 0000963
